data_4072180
loop_
_publ_author_name
'Lokare, Kapil S.'
'Staples, Richard J.'
'Odom, Aaron L.'

_publ_section_title
;
 Synthesis, Properties, and Structure of Tethered Molybdenum Alkylidenes
;
_journal_issue 19
_journal_name_full Organometallics
_journal_page_first 5130
_journal_paper_doi 10.1021/om800650v
_journal_volume 27
_journal_year 2008
_chemical_formula_sum 'C37 H56 F12 Mo N2 O3'
_chemical_formula_weight 900.78
_chemical_name_systematic
; 
 ? 
;
_space_group_IT_number 2
_symmetry_cell_setting triclinic
_symmetry_space_group_name_Hall '-P 1'
_symmetry_space_group_name_H-M 'P -1'
_atom_sites_solution_hydrogens geom
_atom_sites_solution_primary direct
_atom_sites_solution_secondary difmap
_audit_creation_method SHELXL-97
_cell_angle_alpha 102.763(5)
_cell_angle_beta 90.020(5)
_cell_angle_gamma 107.753(5)
_cell_formula_units_Z 2
_cell_length_a 10.550(3)
_cell_length_b 13.514(3)
_cell_length_c 15.842(4)
_cell_measurement_temperature 173(2)
_cell_volume 2092.4(9)
_computing_cell_refinement 'Bruker SMART'
_computing_data_collection 'Bruker SMART'
_computing_data_reduction 'Bruker SHELXTL'
_computing_molecular_graphics 'Bruker SHELXTL'
_computing_publication_material 'Bruker SHELXTL'
_computing_structure_refinement 'SHELXL-97 (Sheldrick, 1997)'
_computing_structure_solution 'SHELXS-97 (Sheldrick, 1990)'
_diffrn_ambient_temperature 173(2)
_diffrn_measured_fraction_theta_full 0.991
_diffrn_measured_fraction_theta_max 0.991
_diffrn_measurement_device_type 'CCD area detector'
_diffrn_measurement_method 'phi and omega scans'
_diffrn_radiation_monochromator graphite
_diffrn_radiation_source 'fine-focus sealed tube'
_diffrn_radiation_type MoK\a
_diffrn_radiation_wavelength 0.71073
_diffrn_reflns_av_R_equivalents 0.0847
_diffrn_reflns_av_sigmaI/netI 0.1113
_diffrn_reflns_limit_h_max 11
_diffrn_reflns_limit_h_min -11
_diffrn_reflns_limit_k_max 15
_diffrn_reflns_limit_k_min -15
_diffrn_reflns_limit_l_max 17
_diffrn_reflns_limit_l_min -17
_diffrn_reflns_number 18236
_diffrn_reflns_theta_full 23.39
_diffrn_reflns_theta_max 23.39
_diffrn_reflns_theta_min 1.63
_exptl_absorpt_coefficient_mu 0.403
_exptl_absorpt_correction_T_max 0.8786
_exptl_absorpt_correction_T_min 0.6949
_exptl_absorpt_correction_type empirical
_exptl_crystal_colour yellow
_exptl_crystal_density_diffrn 1.430
_exptl_crystal_density_method 'not measured'
_exptl_crystal_description 'thin plate'
_exptl_crystal_F_000 932
_exptl_crystal_size_max 0.34
_exptl_crystal_size_mid 0.16
_exptl_crystal_size_min 0.14
_refine_diff_density_max 0.447
_refine_diff_density_min -0.361
_refine_diff_density_rms 0.068
_refine_ls_extinction_coef 0.0010(5)
_refine_ls_extinction_expression Fc^*^=kFc[1+0.001xFc^2^\l^3^/sin(2\q)]^-1/4^
_refine_ls_extinction_method SHELXL
_refine_ls_goodness_of_fit_ref 0.941
_refine_ls_hydrogen_treatment fixed
_refine_ls_matrix_type full
_refine_ls_number_parameters 497
_refine_ls_number_reflns 6051
_refine_ls_number_restraints 0
_refine_ls_restrained_S_all 0.941
_refine_ls_R_factor_all 0.1121
_refine_ls_R_factor_gt 0.0535
_refine_ls_shift/su_max 0.024
_refine_ls_shift/su_mean 0.001
_refine_ls_structure_factor_coef Fsqd
_refine_ls_weighting_details 'calc w=1/[\s^2^(Fo^2^)+(0.0639P)^2^+0.0000P] where P=(Fo^2^+2Fc^2^)/3'
_refine_ls_weighting_scheme calc
_refine_ls_wR_factor_gt 0.1159
_refine_ls_wR_factor_ref 0.1356
_reflns_number_gt 3451
_reflns_number_total 6051
_reflns_threshold_expression >2sigma(I)
_cod_data_source_file om800650v_si_002.cif
_cod_data_source_block 07016t
_cod_depositor_comments
;
The following automatic conversions were performed:

'_symmetry_cell_setting' value 'Triclinic' changed to 'triclinic'
according to /home/saulius/struct/CIF-dictionaries/cif_core.dic
dictionary named 'cif_core.dic' version 2.4.1 from 2010-06-29.

Automatic conversion script
Id: cif_fix_values 1715 2011-07-08 13:25:40Z adriana 
;
_cod_original_cell_volume 2092.4(8)
_cod_original_sg_symbol_H-M P-1
_cod_database_code 4072180

loop_
_symmetry_equiv_pos_as_xyz
'x, y, z'
'-x, -y, -z'

loop_
_atom_site_label
_atom_site_type_symbol
_atom_site_fract_x
_atom_site_fract_y
_atom_site_fract_z
_atom_site_U_iso_or_equiv
_atom_site_adp_type
_atom_site_occupancy
_atom_site_symmetry_multiplicity
_atom_site_calc_flag
_atom_site_refinement_flags
Mo Mo 1.04399(5) 0.20300(4) 1.31331(3) 0.0490(2) Uani 1 1 d .
N1 N 1.1555(4) 0.2995(4) 1.2709(3) 0.0493(12) Uani 1 1 d .
N2 N 1.1732(5) 0.2693(4) 1.4419(3) 0.0586(13) Uani 1 1 d .
O1 O 0.8915(4) 0.1645(3) 1.2218(2) 0.0574(11) Uani 1 1 d .
O2 O 0.9057(4) 0.2047(3) 1.3973(2) 0.0566(11) Uani 1 1 d .
F121 F 0.9021(6) 0.3004(4) 1.1108(3) 0.1144(16) Uani 1 1 d .
F122 F 0.7048(5) 0.2121(4) 1.1358(3) 0.1223(17) Uani 1 1 d .
F123 F 0.7812(5) 0.1699(4) 1.0130(2) 0.1261(17) Uani 1 1 d .
F131 F 0.8252(5) -0.0482(3) 1.1484(3) 0.1158(16) Uani 1 1 d .
F132 F 0.7537(4) -0.0291(4) 1.0277(2) 0.1206(16) Uani 1 1 d .
F133 F 0.6584(5) 0.0096(4) 1.1445(3) 0.1233(18) Uani 1 1 d .
F221 F 0.8467(4) 0.2310(3) 1.5650(2) 0.0835(11) Uani 1 1 d .
F222 F 0.6424(4) 0.2119(4) 1.5332(2) 0.1157(16) Uani 1 1 d .
F223 F 0.7977(4) 0.3450(4) 1.5063(2) 0.1003(14) Uani 1 1 d .
F231 F 0.7424(4) 0.0007(3) 1.3339(2) 0.1088(15) Uani 1 1 d .
F232 F 0.7955(6) 0.0323(3) 1.4687(3) 0.134(2) Uani 1 1 d .
F233 F 0.5976(6) 0.0201(4) 1.4244(3) 0.162(2) Uani 1 1 d .
C1" C 1.0961(7) 0.0799(5) 1.2890(3) 0.0654(18) Uani 1 1 d .
H25A H 1.0272 0.0324 1.3102 0.079 Uiso 1 1 calc R
C1' C 0.8747(6) 0.1289(5) 1.1337(4) 0.0578(17) Uani 1 1 d .
C2" C 1.1834(8) 0.0108(6) 1.2553(4) 0.081(2) Uani 1 1 d .
C2' C 0.7724(7) 0.1770(5) 1.4138(3) 0.0621(18) Uani 1 1 d .
C11 C 1.2097(6) 0.3993(5) 1.2512(3) 0.0493(15) Uani 1 1 d .
C11' C 1.0016(6) 0.1286(5) 1.0890(3) 0.0656(18) Uani 1 1 d .
H40A H 1.0410 0.0822 1.1098 0.098 Uiso 1 1 calc R
H40B H 1.0633 0.1998 1.1016 0.098 Uiso 1 1 calc R
H40C H 0.9811 0.1036 1.0275 0.098 Uiso 1 1 calc R
C12 C 1.1404(6) 0.4740(5) 1.2689(3) 0.0554(16) Uani 1 1 d .
C12' C 0.8143(9) 0.2027(8) 1.0976(4) 0.084(2) Uani 1 1 d .
C13 C 1.1969(8) 0.5732(6) 1.2507(4) 0.0668(18) Uani 1 1 d .
H24A H 1.1505 0.6226 1.2626 0.080 Uiso 1 1 calc R
C13' C 0.7764(10) 0.0165(7) 1.1134(5) 0.091(2) Uani 1 1 d .
C14 C 1.3180(8) 0.6018(6) 1.2161(4) 0.0685(19) Uani 1 1 d .
C15 C 1.3825(7) 0.5264(7) 1.1981(4) 0.069(2) Uani 1 1 d .
H15A H 1.4637 0.5440 1.1730 0.083 Uiso 1 1 calc R
C16 C 1.3341(6) 0.4243(5) 1.2151(3) 0.0542(16) Uani 1 1 d .
C2"1 C 1.2999(8) 0.0697(6) 1.2069(5) 0.103(3) Uani 1 1 d .
H11A H 1.2645 0.0876 1.1586 0.154 Uiso 1 1 calc R
H11B H 1.3529 0.0240 1.1863 0.154 Uiso 1 1 calc R
H11C H 1.3544 0.1337 1.2459 0.154 Uiso 1 1 calc R
C21 C 1.1579(6) 0.3738(5) 1.4877(3) 0.0618(17) Uani 1 1 d .
H19A H 1.0669 0.3628 1.5039 0.074 Uiso 1 1 calc R
H19B H 1.1753 0.4219 1.4487 0.074 Uiso 1 1 calc R
C21' C 0.6827(6) 0.2023(6) 1.3515(4) 0.097(3) Uani 1 1 d .
H32A H 0.7128 0.2775 1.3539 0.145 Uiso 1 1 calc R
H32B H 0.5925 0.1819 1.3680 0.145 Uiso 1 1 calc R
H32C H 0.6864 0.1633 1.2935 0.145 Uiso 1 1 calc R
C22 C 1.2524(7) 0.4241(6) 1.5678(4) 0.098(3) Uani 1 1 d .
H1B H 1.3194 0.4878 1.5591 0.118 Uiso 1 1 calc R
H1C H 1.2034 0.4453 1.6167 0.118 Uiso 1 1 calc R
C2"2 C 1.1015(8) -0.0890(6) 1.1905(4) 0.110(3) Uani 1 1 d .
H10A H 1.0289 -0.1287 1.2183 0.165 Uiso 1 1 calc R
H10B H 1.1570 -0.1324 1.1692 0.165 Uiso 1 1 calc R
H10C H 1.0668 -0.0693 1.1429 0.165 Uiso 1 1 calc R
C22' C 0.7656(7) 0.2428(7) 1.5048(4) 0.079(2) Uani 1 1 d .
C2"3 C 1.2456(8) -0.0170(6) 1.3307(4) 0.110(3) Uani 1 1 d .
H8A H 1.1761 -0.0547 1.3617 0.165 Uiso 1 1 calc R
H8B H 1.3001 0.0475 1.3692 0.165 Uiso 1 1 calc R
H8C H 1.2996 -0.0612 1.3084 0.165 Uiso 1 1 calc R
C23 C 1.3199(7) 0.3480(7) 1.5880(4) 0.084(2) Uani 1 1 d .
H13A H 1.3741 0.3781 1.6432 0.101 Uiso 1 1 calc R
C23' C 0.7247(9) 0.0576(7) 1.4108(5) 0.104(3) Uani 1 1 d .
C24 C 1.2102(9) 0.2480(7) 1.5913(4) 0.105(3) Uani 1 1 d .
H6A H 1.1469 0.2651 1.6319 0.126 Uiso 1 1 calc R
H6B H 1.2472 0.1991 1.6114 0.126 Uiso 1 1 calc R
C25 C 1.1388(6) 0.1950(5) 1.5007(3) 0.0680(19) Uani 1 1 d .
H17A H 1.1642 0.1319 1.4764 0.082 Uiso 1 1 calc R
H17B H 1.0431 0.1725 1.5055 0.082 Uiso 1 1 calc R
C26 C 1.4035(7) 0.3254(8) 1.5148(4) 0.122(3) Uani 1 1 d .
H5A H 1.4381 0.2686 1.5215 0.147 Uiso 1 1 calc R
H5B H 1.4787 0.3887 1.5157 0.147 Uiso 1 1 calc R
C27 C 1.3203(6) 0.2921(6) 1.4275(4) 0.077(2) Uani 1 1 d .
H18A H 1.3485 0.3489 1.3967 0.092 Uiso 1 1 calc R
H18B H 1.3350 0.2288 1.3921 0.092 Uiso 1 1 calc R
C121 C 1.0063(6) 0.4510(5) 1.3071(4) 0.077(2) Uani 1 1 d .
H16A H 0.9763 0.5124 1.3143 0.116 Uiso 1 1 calc R
H16B H 1.0143 0.4347 1.3625 0.116 Uiso 1 1 calc R
H16C H 0.9431 0.3911 1.2688 0.116 Uiso 1 1 calc R
C141 C 1.3764(8) 0.7117(6) 1.1980(4) 0.094(2) Uani 1 1 d .
H33A H 1.3115 0.7485 1.2188 0.113 Uiso 1 1 calc R
C142 C 1.4988(7) 0.7749(6) 1.2522(5) 0.105(3) Uani 1 1 d .
H35A H 1.5297 0.8448 1.2405 0.157 Uiso 1 1 calc R
H35B H 1.5659 0.7403 1.2394 0.157 Uiso 1 1 calc R
H35C H 1.4811 0.7811 1.3123 0.157 Uiso 1 1 calc R
C143 C 1.3785(9) 0.7105(6) 1.1065(4) 0.122(3) Uani 1 1 d .
H30A H 1.4130 0.7824 1.0994 0.183 Uiso 1 1 calc R
H30B H 1.2895 0.6785 1.0795 0.183 Uiso 1 1 calc R
H30C H 1.4344 0.6700 1.0799 0.183 Uiso 1 1 calc R
C161 C 1.4086(6) 0.3450(6) 1.1949(4) 0.0682(19) Uani 1 1 d .
H21A H 1.3568 0.2817 1.2145 0.082 Uiso 1 1 calc R
C162 C 1.5462(7) 0.3858(6) 1.2445(4) 0.092(2) Uani 1 1 d .
H14A H 1.5365 0.4072 1.3055 0.138 Uiso 1 1 calc R
H14B H 1.6017 0.4458 1.2247 0.138 Uiso 1 1 calc R
H14C H 1.5866 0.3299 1.2344 0.138 Uiso 1 1 calc R
C163 C 1.4217(7) 0.3088(6) 1.0973(4) 0.099(3) Uani 1 1 d .
H9A H 1.3347 0.2821 1.0671 0.148 Uiso 1 1 calc R
H9B H 1.4628 0.2533 1.0874 0.148 Uiso 1 1 calc R
H9C H 1.4757 0.3682 1.0762 0.148 Uiso 1 1 calc R
O1S O 1.7590(12) 0.6262(10) 1.1573(7) 0.255(6) Uani 1 1 d .
C1S C 1.8602(14) 0.5933(11) 1.1715(7) 0.180(5) Uani 1 1 d .
H1SA H 1.8337 0.5345 1.2001 0.216 Uiso 1 1 calc R
H1SB H 1.9327 0.6508 1.2064 0.216 Uiso 1 1 calc R
C2S C 1.8969(19) 0.5603(15) 1.0871(11) 0.288(11) Uani 1 1 d .
H2SA H 1.9924 0.5726 1.0882 0.345 Uiso 1 1 calc R
H2SB H 1.8522 0.4845 1.0651 0.345 Uiso 1 1 calc R
C3S C 1.8628(15) 0.6148(14) 1.0361(9) 0.240(9) Uani 1 1 d .
H3SA H 1.8523 0.5780 0.9754 0.288 Uiso 1 1 calc R
H3SB H 1.9249 0.6864 1.0439 0.288 Uiso 1 1 calc R
C4S C 1.7456(17) 0.6147(19) 1.0690(11) 0.335(13) Uani 1 1 d .
H4SA H 1.7193 0.6730 1.0563 0.402 Uiso 1 1 calc R
H4SB H 1.6771 0.5481 1.0429 0.402 Uiso 1 1 calc R

loop_
_atom_site_aniso_label
_atom_site_aniso_U_11
_atom_site_aniso_U_22
_atom_site_aniso_U_33
_atom_site_aniso_U_23
_atom_site_aniso_U_13
_atom_site_aniso_U_12
Mo 0.0639(4) 0.0577(4) 0.0269(3) 0.0086(2) 0.0035(2) 0.0222(3)
N1 0.053(3) 0.052(3) 0.038(3) 0.009(2) 0.006(2) 0.011(3)
N2 0.068(4) 0.078(4) 0.033(3) 0.008(3) 0.002(2) 0.032(3)
O1 0.067(3) 0.074(3) 0.028(2) 0.0110(19) 0.0022(19) 0.018(2)
O2 0.059(3) 0.072(3) 0.035(2) 0.0170(19) 0.010(2) 0.011(2)
F121 0.175(5) 0.112(4) 0.087(3) 0.048(3) 0.024(3) 0.073(4)
F122 0.125(4) 0.213(5) 0.071(3) 0.042(3) 0.020(3) 0.108(4)
F123 0.178(4) 0.205(5) 0.033(2) 0.020(3) -0.006(2) 0.120(4)
F131 0.160(4) 0.078(3) 0.090(3) 0.014(3) -0.010(3) 0.013(3)
F132 0.126(4) 0.144(4) 0.047(3) -0.015(2) -0.014(2) 0.004(3)
F133 0.087(3) 0.161(5) 0.079(3) 0.008(3) -0.001(3) -0.008(3)
F221 0.095(3) 0.122(3) 0.035(2) 0.016(2) 0.006(2) 0.038(2)
F222 0.086(3) 0.202(5) 0.064(3) 0.035(3) 0.033(2) 0.048(3)
F223 0.137(4) 0.104(3) 0.069(3) 0.017(3) 0.018(2) 0.054(3)
F231 0.136(4) 0.097(3) 0.056(3) 0.007(2) 0.006(2) -0.009(3)
F232 0.228(6) 0.097(3) 0.060(3) 0.035(2) -0.003(3) 0.016(3)
F233 0.131(5) 0.162(5) 0.128(4) 0.028(4) 0.050(4) -0.045(4)
C1" 0.104(5) 0.067(4) 0.032(3) 0.011(3) 0.000(3) 0.036(4)
C1' 0.073(5) 0.067(5) 0.031(4) 0.009(3) 0.003(3) 0.019(4)
C2" 0.139(7) 0.077(5) 0.045(4) 0.008(4) -0.003(4) 0.062(5)
C2' 0.065(5) 0.075(5) 0.032(4) 0.008(3) 0.006(3) 0.004(4)
C11 0.062(5) 0.055(4) 0.026(3) 0.003(3) -0.005(3) 0.016(4)
C11' 0.090(5) 0.078(5) 0.034(3) 0.013(3) 0.004(3) 0.032(4)
C12 0.066(5) 0.062(5) 0.037(3) 0.018(3) 0.006(3) 0.014(4)
C12' 0.108(7) 0.120(7) 0.042(5) 0.023(5) 0.006(5) 0.058(6)
C13 0.088(6) 0.070(5) 0.041(4) 0.011(3) 0.000(4) 0.024(4)
C13' 0.112(8) 0.101(7) 0.048(5) 0.005(5) -0.005(5) 0.023(6)
C14 0.089(6) 0.058(5) 0.049(4) 0.013(4) 0.001(4) 0.010(5)
C15 0.061(5) 0.092(6) 0.038(4) 0.018(4) 0.006(3) -0.002(5)
C16 0.054(4) 0.073(5) 0.028(3) 0.004(3) 0.002(3) 0.013(4)
C2"1 0.146(7) 0.117(7) 0.080(5) 0.029(5) 0.039(5) 0.087(6)
C21 0.076(5) 0.070(5) 0.043(4) 0.003(3) 0.002(3) 0.035(4)
C21' 0.076(5) 0.174(8) 0.054(4) 0.046(5) 0.002(4) 0.046(5)
C22 0.104(6) 0.116(7) 0.065(5) -0.015(4) -0.029(4) 0.046(5)
C2"2 0.196(9) 0.079(6) 0.064(5) -0.007(4) -0.008(5) 0.074(6)
C22' 0.061(5) 0.126(7) 0.051(5) 0.028(5) 0.020(4) 0.025(5)
C2"3 0.190(9) 0.130(7) 0.053(5) 0.024(4) 0.005(5) 0.110(7)
C23 0.071(5) 0.132(7) 0.044(4) -0.013(4) -0.012(4) 0.048(5)
C23' 0.112(8) 0.121(8) 0.040(5) 0.013(5) 0.024(5) -0.015(6)
C24 0.135(8) 0.138(8) 0.038(4) 0.004(5) -0.020(5) 0.048(7)
C25 0.089(5) 0.087(5) 0.037(4) 0.008(3) -0.005(3) 0.044(4)
C26 0.075(6) 0.238(10) 0.054(5) -0.003(6) -0.014(4) 0.074(6)
C27 0.063(5) 0.123(6) 0.044(4) 0.002(4) 0.005(3) 0.041(4)
C121 0.091(6) 0.089(5) 0.068(5) 0.032(4) 0.028(4) 0.043(4)
C141 0.116(7) 0.089(6) 0.068(5) 0.034(4) 0.000(5) 0.007(5)
C142 0.115(7) 0.078(5) 0.089(6) 0.024(4) -0.024(5) -0.018(5)
C143 0.179(9) 0.099(6) 0.069(5) 0.047(5) -0.015(5) -0.003(6)
C161 0.067(5) 0.093(5) 0.042(4) 0.005(3) 0.005(3) 0.029(4)
C162 0.087(6) 0.129(7) 0.055(4) -0.004(4) 0.003(4) 0.046(5)
C163 0.111(6) 0.148(7) 0.038(4) -0.004(4) 0.010(4) 0.058(5)
O1S 0.284(12) 0.459(16) 0.152(9) 0.133(9) 0.097(8) 0.262(12)
C1S 0.225(14) 0.281(15) 0.091(9) 0.062(9) 0.005(9) 0.150(12)
C2S 0.47(3) 0.39(2) 0.140(13) 0.035(14) 0.059(16) 0.35(2)
C3S 0.179(13) 0.42(2) 0.233(16) 0.237(17) 0.147(13) 0.143(15)
C4S 0.218(18) 0.71(4) 0.178(15) 0.26(2) 0.018(13) 0.18(2)

loop_
_atom_type_symbol
_atom_type_description
_atom_type_scat_dispersion_real
_atom_type_scat_dispersion_imag
_atom_type_scat_source
C C 0.0033 0.0016 'International Tables Vol C Tables 4.2.6.8 and 6.1.1.4'
H H 0.0000 0.0000 'International Tables Vol C Tables 4.2.6.8 and 6.1.1.4'
N N 0.0061 0.0033 'International Tables Vol C Tables 4.2.6.8 and 6.1.1.4'
O O 0.0106 0.0060 'International Tables Vol C Tables 4.2.6.8 and 6.1.1.4'
Mo Mo -1.6832 0.6857 'International Tables Vol C Tables 4.2.6.8 and 6.1.1.4'
F F 0.0171 0.0103 'International Tables Vol C Tables 4.2.6.8 and 6.1.1.4'

loop_
_geom_angle_atom_site_label_1
_geom_angle_atom_site_label_2
_geom_angle_atom_site_label_3
_geom_angle
N1 Mo C1" 108.4(3)
N1 Mo O2 134.34(18)
C1" Mo O2 115.8(2)
N1 Mo O1 97.03(17)
C1" Mo O1 101.7(2)
O2 Mo O1 85.03(15)
N1 Mo N2 88.77(19)
C1" Mo N2 92.2(2)
O2 Mo N2 79.08(16)
O1 Mo N2 162.37(15)
C11 N1 Mo 156.6(4)
C25 N2 C21 108.6(4)
C25 N2 C27 107.9(5)
C21 N2 C27 105.7(5)
C25 N2 Mo 112.2(4)
C21 N2 Mo 110.6(3)
C27 N2 Mo 111.6(3)
C1' O1 Mo 135.6(4)
C2' O2 Mo 149.1(3)
C2" C1" Mo 157.0(5)
O1 C1' C11' 114.9(5)
O1 C1' C13' 107.5(5)
C11' C1' C13' 109.6(6)
O1 C1' C12' 107.7(5)
C11' C1' C12' 107.6(5)
C13' C1' C12' 109.3(7)
C2"2 C2" C1" 109.7(6)
C2"2 C2" C2"3 111.3(6)
C1" C2" C2"3 110.5(5)
C2"2 C2" C2"1 106.8(6)
C1" C2" C2"1 111.4(6)
C2"3 C2" C2"1 107.1(6)
O2 C2' C21' 114.7(5)
O2 C2' C23' 107.7(6)
C21' C2' C23' 109.8(6)
O2 C2' C22' 106.1(5)
C21' C2' C22' 107.4(6)
C23' C2' C22' 111.1(6)
N1 C11 C12 119.6(6)
N1 C11 C16 119.8(6)
C12 C11 C16 120.6(6)
C13 C12 C11 118.8(6)
C13 C12 C121 118.6(6)
C11 C12 C121 122.7(6)
F123 C12' F122 106.8(6)
F123 C12' F121 106.8(7)
F122 C12' F121 107.3(7)
F123 C12' C1' 113.2(6)
F122 C12' C1' 112.3(6)
F121 C12' C1' 110.1(6)
C14 C13 C12 123.0(6)
F133 C13' F131 106.2(7)
F133 C13' F132 106.8(7)
F131 C13' F132 105.6(7)
F133 C13' C1' 114.3(7)
F131 C13' C1' 110.0(7)
F132 C13' C1' 113.4(7)
C15 C14 C13 116.9(6)
C15 C14 C141 122.0(8)
C13 C14 C141 121.1(7)
C14 C15 C16 124.3(6)
C15 C16 C11 116.5(6)
C15 C16 C161 122.3(6)
C11 C16 C161 121.2(6)
N2 C21 C22 111.4(5)
C23 C22 C21 111.3(6)
F223 C22' F222 108.1(7)
F223 C22' F221 107.8(6)
F222 C22' F221 104.9(5)
F223 C22' C2' 111.3(6)
F222 C22' C2' 111.6(6)
F221 C22' C2' 112.7(6)
C26 C23 C24 109.8(7)
C26 C23 C22 107.5(7)
C24 C23 C22 106.0(6)
F233 C23' F231 106.8(7)
F233 C23' F232 107.6(7)
F231 C23' F232 104.8(8)
F233 C23' C2' 113.9(8)
F231 C23' C2' 111.2(6)
F232 C23' C2' 112.1(7)
C23 C24 C25 109.8(6)
N2 C25 C24 111.2(6)
C23 C26 C27 110.3(5)
N2 C27 C26 110.6(5)
C143 C141 C142 116.7(7)
C143 C141 C14 113.5(6)
C142 C141 C14 112.4(6)
C16 C161 C162 112.2(5)
C16 C161 C163 112.8(5)
C162 C161 C163 110.3(5)
C1S O1S C4S 105.8(11)
O1S C1S C2S 102.5(10)
O1S C1S C4S 38.1(7)
C2S C1S C4S 64.5(8)
C3S C2S C1S 109.3(12)
C3S C2S C4S 41.8(7)
C1S C2S C4S 76.1(8)
C2S C3S C4S 97.0(12)
O1S C4S C3S 108.8(12)
O1S C4S C2S 75.5(8)
C3S C4S C2S 41.2(8)
O1S C4S C1S 36.1(5)
C3S C4S C1S 75.4(9)
C2S C4S C1S 39.5(5)

loop_
_geom_bond_atom_site_label_1
_geom_bond_atom_site_label_2
_geom_bond_distance
Mo N1 1.729(5)
Mo C1" 1.869(6)
Mo O2 1.977(4)
Mo O1 2.028(4)
Mo N2 2.292(4)
N1 C11 1.400(7)
N2 C25 1.484(7)
N2 C21 1.494(7)
N2 C27 1.515(7)
O1 C1' 1.366(6)
O2 C2' 1.381(7)
F121 C12' 1.333(9)
F122 C12' 1.332(8)
F123 C12' 1.326(7)
F131 C13' 1.350(9)
F132 C13' 1.350(7)
F133 C13' 1.324(8)
F221 C22' 1.348(7)
F222 C22' 1.348(7)
F223 C22' 1.312(8)
F231 C23' 1.335(8)
F232 C23' 1.345(10)
F233 C23' 1.317(8)
C1" C2" 1.519(8)
C1' C11' 1.515(8)
C1' C13' 1.520(10)
C1' C12' 1.538(9)
C2" C2"2 1.516(9)
C2" C2"3 1.531(8)
C2" C2"1 1.551(9)
C2' C21' 1.527(8)
C2' C23' 1.527(10)
C2' C22' 1.533(9)
C11 C12 1.399(8)
C11 C16 1.407(8)
C12 C13 1.385(8)
C12 C121 1.510(8)
C13 C14 1.370(9)
C14 C15 1.370(9)
C14 C141 1.515(9)
C15 C16 1.404(8)
C16 C161 1.493(8)
C21 C22 1.507(8)
C22 C23 1.502(9)
C23 C26 1.492(9)
C23 C24 1.498(10)
C24 C25 1.536(8)
C26 C27 1.540(8)
C141 C143 1.446(8)
C141 C142 1.462(9)
C161 C162 1.532(8)
C161 C163 1.536(7)
O1S C1S 1.313(11)
O1S C4S 1.376(14)
C1S C2S 1.406(14)
C1S C4S 2.145(15)
C2S C3S 1.323(16)
C2S C4S 1.99(2)
C3S C4S 1.341(16)
